data_7111113
loop_
_publ_author_name
'Biradha, Kumar'
'Fujita, Makoto'

_publ_section_title
;
 Selective formation of rectangular grid coordination polymers with grid
 dimensions 10 \\times 15, 10 \\times 20 and 15 \\times 20 \%A
;
_journal_issue 1
_journal_name_full 'Chemical Communications'
_journal_page_first 15
_journal_paper_doi 10.1039/b007014i
_journal_year 2001
_chemical_formula_sum 'C80 H72 N6 Ni O6'
_chemical_formula_weight 1272.15
_chemical_name_systematic
; 
 ? 
;
_space_group_IT_number 52
_symmetry_cell_setting orthorhombic
_symmetry_space_group_name_Hall '-P 2a 2bc'
_symmetry_space_group_name_H-M 'P n n a'
_atom_sites_solution_hydrogens geom
_atom_sites_solution_primary direct
_atom_sites_solution_secondary difmap
_audit_creation_method SHELXL-97
_cell_angle_alpha 90.00
_cell_angle_beta 90.00
_cell_angle_gamma 90.00
_cell_formula_units_Z 4
_cell_length_a 39.824(3)
_cell_length_b 15.5840(9)
_cell_length_c 11.2915(9)
_cell_measurement_temperature 193(2)
_cell_volume 7007.7(9)
_computing_structure_refinement 'SHELXL-97 (Sheldrick, 1997)'
_computing_structure_solution 'SHELXS-97 (Sheldrick, 1990)'
_diffrn_ambient_temperature 193(2)
_diffrn_measured_fraction_theta_full 0.987
_diffrn_measured_fraction_theta_max 0.987
_diffrn_radiation_monochromator graphite
_diffrn_radiation_source 'fine-focus sealed tube'
_diffrn_radiation_type MoK\a
_diffrn_radiation_wavelength 0.71073
_diffrn_reflns_av_R_equivalents 0.0435
_diffrn_reflns_av_sigmaI/netI 0.0331
_diffrn_reflns_limit_h_max 52
_diffrn_reflns_limit_h_min -35
_diffrn_reflns_limit_k_max 18
_diffrn_reflns_limit_k_min -20
_diffrn_reflns_limit_l_max 14
_diffrn_reflns_limit_l_min -14
_diffrn_reflns_number 42836
_diffrn_reflns_theta_full 27.91
_diffrn_reflns_theta_max 27.91
_diffrn_reflns_theta_min 1.66
_exptl_absorpt_coefficient_mu 0.334
_exptl_absorpt_correction_T_max 0.9516
_exptl_absorpt_correction_T_min 0.9362
_exptl_crystal_density_diffrn 1.206
_exptl_crystal_density_method 'not measured'
_exptl_crystal_F_000 2680
_exptl_crystal_size_max 0.20
_exptl_crystal_size_mid 0.15
_exptl_crystal_size_min 0.15
_refine_diff_density_max 0.863
_refine_diff_density_min -0.741
_refine_diff_density_rms 0.069
_refine_ls_extinction_method none
_refine_ls_goodness_of_fit_ref 1.056
_refine_ls_hydrogen_treatment mixed
_refine_ls_matrix_type full
_refine_ls_number_parameters 450
_refine_ls_number_reflns 8301
_refine_ls_number_restraints 0
_refine_ls_restrained_S_all 1.056
_refine_ls_R_factor_all 0.0910
_refine_ls_R_factor_gt 0.0685
_refine_ls_shift/su_max 0.432
_refine_ls_shift/su_mean 0.023
_refine_ls_structure_factor_coef Fsqd
_refine_ls_weighting_details 'calc w=1/[\s^2^(Fo^2^)+(0.0823P)^2^+10.3716P] where P=(Fo^2^+2Fc^2^)/3'
_refine_ls_weighting_scheme calc
_refine_ls_wR_factor_gt 0.1732
_refine_ls_wR_factor_ref 0.1864
_reflns_number_gt 6222
_reflns_number_total 8301
_reflns_threshold_expression >2sigma(I)
_cod_data_source_file b007014isup1.cif
_cod_data_source_block 5
_cod_depositor_comments
;
The following automatic conversions were performed:

'_symmetry_cell_setting' value 'Orthorhombic' changed to
'orthorhombic' according to
/home/saulius/struct/CIF-dictionaries/cif_core.dic dictionary named
'cif_core.dic' version 2.4.2 from 2011-04-26.

Automatic conversion script
Id: cif_fix_values 1891 2012-01-12 08:04:46Z andrius 
;
_cod_original_cell_volume 7007.7(8)
_cod_original_sg_symbol_H-M Pnna
_cod_database_code 7111113

loop_
_symmetry_equiv_pos_as_xyz
'x, y, z'
'-x+1/2, -y, z'
'-x+1/2, y+1/2, -z+1/2'
'x, -y+1/2, -z+1/2'
'-x, -y, -z'
'x-1/2, y, -z'
'x-1/2, -y-1/2, z-1/2'
'-x, y-1/2, z-1/2'

loop_
_atom_site_label
_atom_site_type_symbol
_atom_site_fract_x
_atom_site_fract_y
_atom_site_fract_z
_atom_site_U_iso_or_equiv
_atom_site_adp_type
_atom_site_occupancy
_atom_site_symmetry_multiplicity
_atom_site_calc_flag
_atom_site_refinement_flags
Ni1 Ni 0.2500 0.5000 0.47291(3) 0.01740(13) Uani 1 2 d S
N1A N 0.25781(6) 0.69734(14) 0.48950(19) 0.0256(5) Uani 1 1 d .
O1A O 0.25117(7) 0.74770(16) 0.5703(2) 0.0554(7) Uani 1 1 d .
O2A O 0.28206(6) 0.71110(15) 0.4241(2) 0.0462(6) Uani 1 1 d .
O3A O 0.23917(5) 0.63212(12) 0.47404(15) 0.0246(4) Uani 1 1 d .
C101 C 0.10904(19) 0.2500 0.7500 0.0762(19) Uani 1 2 d S
H101 H 0.0852 0.2500 0.7500 0.091 Uiso 1 2 calc SR
C102 C 0.12679(15) 0.2909(3) 0.8400(4) 0.0760(14) Uani 1 1 d .
H102 H 0.1151 0.3193 0.9019 0.091 Uiso 1 1 calc R
C103 C 0.16085(13) 0.2898(3) 0.8389(4) 0.0673(12) Uani 1 1 d .
H103 H 0.1730 0.3171 0.9008 0.081 Uiso 1 1 calc R
C104 C 0.17762(17) 0.2500 0.7500 0.0637(16) Uani 1 2 d S
H104 H 0.2015 0.2500 0.7500 0.076 Uiso 1 2 calc SR
C111 C 0.1908(2) 0.7500 0.2500 0.076(2) Uani 1 2 d S
H111 H 0.2147 0.7500 0.2500 0.092 Uiso 1 2 calc SR
C112 C 0.17420(16) 0.7104(3) 0.1610(4) 0.0787(14) Uani 1 1 d .
H112 H 0.1865 0.6834 0.0993 0.094 Uiso 1 1 calc R
C113 C 0.14018(17) 0.7091(3) 0.1592(4) 0.0797(15) Uani 1 1 d .
H113 H 0.1287 0.6807 0.0968 0.096 Uiso 1 1 calc R
C114 C 0.1219(2) 0.7500 0.2500 0.084(2) Uani 1 2 d S
H114 H 0.0980 0.7500 0.2500 0.101 Uiso 1 2 calc SR
C121 C 0.08374(19) 0.2500 0.2500 0.100(3) Uani 1 2 d S
H121 H 0.0599 0.2500 0.2500 0.120 Uiso 1 2 calc SR
C122 C 0.10304(15) 0.2817(3) 0.3491(4) 0.0771(14) Uani 1 1 d .
H122 H 0.0921 0.3036 0.4174 0.093 Uiso 1 1 calc R
C123 C 0.13665(13) 0.2796(3) 0.3433(4) 0.0731(13) Uani 1 1 d .
H123 H 0.1492 0.3002 0.4089 0.088 Uiso 1 1 calc R
C124 C 0.15301(19) 0.2500 0.2500 0.0681(17) Uani 1 2 d S
H124 H 0.1769 0.2500 0.2500 0.082 Uiso 1 2 calc SR
C131 C 0.10545(18) 0.4594(3) 1.0973(4) 0.159(4) Uani 1 1 d G
H131 H 0.0960 0.4306 1.1634 0.191 Uiso 1 1 calc R
C132 C 0.14007(16) 0.4605(2) 1.0818(3) 0.115(3) Uani 1 1 d G
H132 H 0.1542 0.4325 1.1373 0.138 Uiso 1 1 calc R
C133 C 0.15396(9) 0.5027(2) 0.9850(4) 0.0881(17) Uani 1 1 d G
H133 H 0.1776 0.5035 0.9744 0.106 Uiso 1 1 calc R
C134 C 0.13323(13) 0.5437(3) 0.9037(3) 0.0914(17) Uani 1 1 d G
H134 H 0.1427 0.5725 0.8376 0.110 Uiso 1 1 calc R
C135 C 0.09861(12) 0.5426(3) 0.9193(5) 0.163(4) Uani 1 1 d G
H135 H 0.0844 0.5706 0.8637 0.196 Uiso 1 1 calc R
C136 C 0.08472(10) 0.5004(4) 1.0160(7) 0.236(8) Uani 1 1 d G
H136 H 0.0611 0.4996 1.0267 0.284 Uiso 1 1 calc R
C141 C 0.10925(13) 0.7500 0.7500 0.0583(15) Uani 1 2 d S
H141 H 0.0854 0.7500 0.7500 0.070 Uiso 1 2 calc SR
C142 C 0.12676(10) 0.7144(2) 0.6553(3) 0.0545(9) Uani 1 1 d .
H142 H 0.1149 0.6899 0.5905 0.065 Uiso 1 1 calc R
C143 C 0.16121(9) 0.7148(2) 0.6557(3) 0.0455(8) Uani 1 1 d .
H143 H 0.1732 0.6908 0.5910 0.055 Uiso 1 1 calc R
C144 C 0.17847(12) 0.7500 0.7500 0.0399(10) Uani 1 2 d S
H144 H 0.2023 0.7500 0.7500 0.048 Uiso 1 2 calc SR
N11A N 0.19767(5) 0.48995(13) 0.47656(17) 0.0206(4) Uani 1 1 d .
C11A C 0.18057(6) 0.44549(17) 0.5587(2) 0.0250(5) Uani 1 1 d .
H11A H 0.1929 0.4116 0.6133 0.030 Uiso 1 1 calc R
C12A C 0.14597(7) 0.44634(19) 0.5681(2) 0.0312(6) Uani 1 1 d .
H12A H 0.1352 0.4138 0.6283 0.037 Uiso 1 1 calc R
C13A C 0.12689(7) 0.49493(18) 0.4893(2) 0.0288(5) Uani 1 1 d .
C14A C 0.14465(6) 0.54099(19) 0.4042(2) 0.0290(6) Uani 1 1 d .
H14A H 0.1329 0.5751 0.3482 0.035 Uiso 1 1 calc R
C15A C 0.17912(6) 0.53726(18) 0.4009(2) 0.0257(5) Uani 1 1 d .
H15A H 0.1905 0.5698 0.3422 0.031 Uiso 1 1 calc R
C21A C 0.08965(7) 0.4973(2) 0.4942(3) 0.0367(7) Uani 1 1 d .
C22A C 0.07220(10) 0.4713(6) 0.5895(5) 0.161(4) Uani 1 1 d .
H22A H 0.0841 0.4516 0.6572 0.193 Uiso 1 1 calc R
C23A C 0.03727(10) 0.4724(7) 0.5923(6) 0.191(5) Uani 1 1 d .
H23A H 0.0261 0.4536 0.6619 0.229 Uiso 1 1 calc R
C24A C 0.01871(8) 0.4995(3) 0.4988(4) 0.0577(11) Uani 1 1 d .
C25A C 0.03609(8) 0.5240(3) 0.4018(3) 0.0567(11) Uani 1 1 d .
H25A H 0.0241 0.5426 0.3336 0.068 Uiso 1 1 calc R
C26A C 0.07086(8) 0.5228(3) 0.3991(3) 0.0583(11) Uani 1 1 d .
H26A H 0.0820 0.5402 0.3288 0.070 Uiso 1 1 calc R
N11B N 0.2500 0.5000 0.6600(2) 0.0206(6) Uani 1 2 d S
C11B C 0.23631(7) 0.56457(16) 0.7219(2) 0.0236(5) Uani 1 1 d .
H11B H 0.2262 0.6104 0.6795 0.028 Uiso 1 1 calc R
C12B C 0.23624(7) 0.56773(17) 0.8443(2) 0.0260(5) Uani 1 1 d .
H12B H 0.2269 0.6157 0.8845 0.031 Uiso 1 1 calc R
C13B C 0.2500 0.5000 0.9079(3) 0.0236(7) Uani 1 2 d S
N21B N 0.2500 0.5000 0.2870(2) 0.0199(5) Uani 1 2 d S
C21B C 0.23952(6) 0.43141(16) 0.2254(2) 0.0220(5) Uani 1 1 d .
H21B H 0.2318 0.3827 0.2678 0.026 Uiso 1 1 calc R
C22B C 0.23950(7) 0.42832(17) 0.1026(2) 0.0248(5) Uani 1 1 d .
H22B H 0.2324 0.3780 0.0622 0.030 Uiso 1 1 calc R
C23B C 0.2500 0.5000 0.0396(3) 0.0244(7) Uani 1 2 d S
C151 C 0.0239(3) 0.310(2) 0.9539(17) 0.311(15) Uani 1 1 d .
C154 C -0.0368(4) 0.2750(15) 0.9949(15) 0.208(7) Uani 1 1 d .
C152 C 0.0092(5) 0.3596(16) 1.0506(17) 0.156(8) Uani 0.50 1 d P
C153 C -0.0151(6) 0.3097(17) 1.095(2) 0.165(8) Uani 0.50 1 d P
C155 C -0.0234(6) 0.2662(14) 0.881(3) 0.174(11) Uani 0.50 1 d P
C156 C 0.0052(5) 0.3154(15) 0.854(2) 0.129(6) Uani 0.50 1 d P
C157 C 0.0093(5) 0.2254(12) 1.0363(18) 0.134(6) Uani 0.50 1 d P
C158 C 0.0086(8) 0.3653(17) 0.922(3) 0.145(11) Uani 0.50 1 d P
C159 C -0.0252(6) 0.2353(17) 1.056(2) 0.128(7) Uani 0.50 1 d P
C160 C -0.0274(6) 0.3516(16) 0.9256(17) 0.140(6) Uani 0.50 1 d P

loop_
_atom_site_aniso_label
_atom_site_aniso_U_11
_atom_site_aniso_U_22
_atom_site_aniso_U_33
_atom_site_aniso_U_23
_atom_site_aniso_U_13
_atom_site_aniso_U_12
Ni1 0.0161(2) 0.0245(2) 0.0116(2) 0.000 0.000 0.00063(17)
N1A 0.0315(12) 0.0242(11) 0.0212(10) 0.0013(8) 0.0024(8) 0.0035(8)
O1A 0.0805(19) 0.0381(13) 0.0477(14) -0.0202(11) 0.0214(13) -0.0094(12)
O2A 0.0426(13) 0.0477(13) 0.0483(13) -0.0106(11) 0.0176(11) -0.0153(10)
O3A 0.0248(8) 0.0250(9) 0.0240(9) 0.0013(7) -0.0011(7) 0.0007(7)
C101 0.074(4) 0.090(5) 0.065(4) 0.028(4) 0.000 0.000
C102 0.107(4) 0.081(3) 0.040(2) 0.006(2) 0.011(2) 0.018(3)
C103 0.091(3) 0.062(3) 0.049(2) 0.007(2) -0.016(2) -0.001(2)
C104 0.073(4) 0.054(3) 0.064(4) 0.020(3) 0.000 0.000
C111 0.102(6) 0.053(4) 0.074(5) 0.027(3) 0.000 0.000
C112 0.117(5) 0.060(3) 0.059(3) 0.013(2) 0.014(3) 0.009(3)
C113 0.128(5) 0.054(3) 0.057(3) 0.011(2) -0.014(3) -0.004(3)
C114 0.086(5) 0.061(4) 0.106(6) 0.042(4) 0.000 0.000
C121 0.061(4) 0.068(5) 0.170(9) 0.035(5) 0.000 0.000
C122 0.104(4) 0.069(3) 0.059(3) -0.009(2) 0.018(3) 0.017(3)
C123 0.084(3) 0.078(3) 0.058(3) -0.005(2) -0.006(2) 0.012(3)
C124 0.088(5) 0.058(4) 0.058(4) 0.000(3) 0.000 0.000
C131 0.222(11) 0.084(5) 0.172(8) 0.011(5) 0.115(8) -0.030(6)
C132 0.223(9) 0.059(3) 0.062(3) -0.001(3) -0.030(4) 0.019(4)
C133 0.069(3) 0.069(3) 0.126(5) -0.009(3) -0.004(3) 0.000(2)
C134 0.127(5) 0.069(3) 0.079(4) 0.021(3) 0.009(3) -0.015(3)
C135 0.108(6) 0.153(7) 0.228(11) 0.078(7) -0.070(7) -0.011(6)
C136 0.083(6) 0.177(11) 0.45(2) 0.114(13) 0.041(9) -0.018(5)
C141 0.037(3) 0.063(4) 0.075(4) 0.015(3) 0.000 0.000
C142 0.060(2) 0.054(2) 0.049(2) 0.0005(17) -0.0168(18) -0.0017(18)
C143 0.058(2) 0.0429(19) 0.0360(17) -0.0009(14) -0.0003(15) 0.0074(16)
C144 0.041(2) 0.037(2) 0.042(2) 0.0020(19) 0.000 0.000
N11A 0.0198(9) 0.0238(11) 0.0183(9) 0.0009(8) 0.0006(8) -0.0001(8)
C11A 0.0209(12) 0.0319(14) 0.0224(12) 0.0053(10) 0.0002(9) 0.0002(10)
C12A 0.0222(13) 0.0412(16) 0.0302(14) 0.0104(12) 0.0038(11) -0.0039(11)
C13A 0.0188(11) 0.0380(15) 0.0295(13) 0.0015(12) 0.0002(10) 0.0008(11)
C14A 0.0214(12) 0.0372(15) 0.0284(13) 0.0081(12) -0.0040(10) 0.0030(11)
C15A 0.0216(12) 0.0347(14) 0.0209(12) 0.0076(11) 0.0004(10) -0.0013(11)
C21A 0.0179(12) 0.0541(18) 0.0381(15) 0.0070(14) 0.0017(11) 0.0033(12)
C22A 0.0190(18) 0.380(12) 0.083(4) 0.132(6) 0.006(2) 0.015(4)
C23A 0.0199(19) 0.451(15) 0.101(4) 0.164(7) 0.013(2) 0.021(4)
C24A 0.0195(15) 0.101(3) 0.053(2) 0.030(2) 0.0035(14) 0.0047(17)
C25A 0.0234(15) 0.098(3) 0.049(2) 0.028(2) -0.0022(14) 0.0024(17)
C26A 0.0218(14) 0.104(3) 0.048(2) 0.031(2) 0.0023(14) 0.0010(17)
N11B 0.0212(13) 0.0263(14) 0.0143(12) 0.000 0.000 -0.0003(12)
C11B 0.0303(13) 0.0251(12) 0.0155(11) 0.0022(9) 0.0011(9) 0.0056(10)
C12B 0.0375(14) 0.0239(13) 0.0165(11) -0.0027(10) 0.0026(10) 0.0051(11)
C13B 0.0334(18) 0.0249(17) 0.0126(14) 0.000 0.000 -0.0033(15)
N21B 0.0198(13) 0.0265(14) 0.0134(12) 0.000 0.000 0.0003(12)
C21B 0.0256(12) 0.0251(12) 0.0153(11) 0.0025(9) -0.0004(9) -0.0023(10)
C22B 0.0337(13) 0.0236(13) 0.0172(11) -0.0026(9) -0.0028(10) -0.0012(10)
C23B 0.0342(18) 0.0272(17) 0.0117(14) 0.000 0.000 0.0015(15)
C151 0.101(9) 0.65(5) 0.182(17) -0.13(2) 0.024(10) -0.066(18)
C154 0.158(14) 0.28(2) 0.188(15) -0.006(15) 0.040(11) -0.089(14)
C152 0.130(14) 0.22(2) 0.117(13) 0.011(15) -0.018(12) -0.057(15)
C153 0.124(15) 0.16(2) 0.21(2) -0.014(17) 0.027(15) -0.024(14)
C155 0.116(14) 0.127(14) 0.28(3) -0.077(18) -0.086(17) 0.047(12)
C156 0.118(13) 0.112(14) 0.156(17) 0.023(12) -0.021(12) 0.010(11)
C157 0.106(11) 0.126(13) 0.170(16) -0.046(12) 0.004(11) -0.002(10)
C158 0.19(3) 0.127(16) 0.119(17) 0.056(13) -0.016(19) -0.015(18)
C159 0.097(13) 0.145(17) 0.143(18) 0.001(14) 0.006(12) 0.016(12)
C160 0.114(13) 0.178(19) 0.128(14) 0.019(14) -0.003(11) 0.045(13)

loop_
_atom_type_symbol
_atom_type_description
_atom_type_scat_dispersion_real
_atom_type_scat_dispersion_imag
_atom_type_scat_source
C C 0.0033 0.0016 'International Tables Vol C Tables 4.2.6.8 and 6.1.1.4'
H H 0.0000 0.0000 'International Tables Vol C Tables 4.2.6.8 and 6.1.1.4'
N N 0.0061 0.0033 'International Tables Vol C Tables 4.2.6.8 and 6.1.1.4'
O O 0.0106 0.0060 'International Tables Vol C Tables 4.2.6.8 and 6.1.1.4'
Ni Ni 0.3393 1.1124 'International Tables Vol C Tables 4.2.6.8 and 6.1.1.4'

loop_
_geom_angle_atom_site_label_1
_geom_angle_atom_site_label_2
_geom_angle_atom_site_label_3
_geom_angle
_geom_angle_site_symmetry_1
_geom_angle_site_symmetry_3
N11A Ni1 N11A 177.74(11) . 2_565
N11A Ni1 N21B 91.13(5) . .
N11A Ni1 N21B 91.13(5) 2_565 .
N11A Ni1 O3A 82.46(7) . .
N11A Ni1 O3A 97.53(7) 2_565 .
N21B Ni1 O3A 90.35(5) . .
N11A Ni1 O3A 97.53(7) . 2_565
N11A Ni1 O3A 82.46(7) 2_565 2_565
N21B Ni1 O3A 90.35(5) . 2_565
O3A Ni1 O3A 179.30(9) . 2_565
N11A Ni1 N11B 88.87(5) . .
N11A Ni1 N11B 88.87(5) 2_565 .
N21B Ni1 N11B 180.000(1) . .
O3A Ni1 N11B 89.65(5) . .
O3A Ni1 N11B 89.65(5) 2_565 .
O1A N1A O2A 120.0(2) . .
O1A N1A O3A 119.0(2) . .
O2A N1A O3A 120.9(2) . .
N1A O3A Ni1 131.59(16) . .
C102 C101 C102 119.0(7) . 4_556
C103 C102 C101 119.7(5) . .
C104 C103 C102 120.3(5) . .
C103 C104 C103 121.0(7) . 4_556
C112 C111 C112 121.4(8) 4_565 .
C111 C112 C113 120.5(6) . .
C112 C113 C114 119.9(5) . .
C113 C114 C113 117.8(8) . 4_565
C122 C121 C122 115.7(7) 4 .
C123 C122 C121 119.0(5) . .
C124 C123 C122 122.7(5) . .
C123 C124 C123 120.9(8) 4 .
C132 C131 C136 120.0 . .
C131 C132 C133 120.0 . .
C132 C133 C134 120.0 . .
C135 C134 C133 120.0 . .
C134 C135 C136 120.0 . .
C135 C136 C131 120.0 . .
C142 C141 C142 119.9(5) 4_566 .
C143 C142 C141 119.8(4) . .
C142 C143 C144 120.1(4) . .
C143 C144 C143 120.3(5) 4_566 .
C11A N11A C15A 116.2(2) . .
C11A N11A Ni1 123.89(16) . .
C15A N11A Ni1 119.51(16) . .
N11A C11A C12A 123.6(2) . .
C11A C12A C13A 120.0(2) . .
C14A C13A C12A 116.3(2) . .
C14A C13A C21A 121.3(2) . .
C12A C13A C21A 122.3(2) . .
C15A C14A C13A 120.3(2) . .
N11A C15A C14A 123.6(2) . .
C22A C21A C26A 115.7(3) . .
C22A C21A C13A 122.6(3) . .
C26A C21A C13A 121.6(3) . .
C21A C22A C23A 122.1(4) . .
C24A C23A C22A 122.1(4) . .
C25A C24A C23A 116.1(3) . .
C25A C24A C24A 121.6(4) . 5_566
C23A C24A C24A 122.3(4) . 5_566
C24A C25A C26A 121.8(3) . .
C21A C26A C25A 122.2(3) . .
C11B N11B C11B 117.2(3) . 2_565
C11B N11B Ni1 121.39(14) . .
C11B N11B Ni1 121.39(14) 2_565 .
N11B C11B C12B 123.2(2) . .
C11B C12B C13B 119.2(2) . .
C12B C13B C12B 117.8(3) 2_565 .
C12B C13B C23B 121.11(15) 2_565 1_556
C12B C13B C23B 121.11(15) . 1_556
C21B N21B C21B 117.5(3) . 2_565
C21B N21B Ni1 121.24(14) . .
C21B N21B Ni1 121.24(14) 2_565 .
N21B C21B C22B 123.1(2) . .
C21B C22B C23B 118.9(2) . .
C22B C23B C22B 118.4(3) . 2_565
C22B C23B C13B 120.82(15) . 1_554
C22B C23B C13B 120.82(15) 2_565 1_554
C158 C151 C156 52.0(19) . .
C158 C151 C152 68(3) . .
C156 C151 C152 112(2) . .
C158 C151 C157 126(2) . .
C156 C151 C157 108.0(18) . .
C152 C151 C157 82.2(14) . .
C159 C154 C155 112(3) . .
C159 C154 C160 136(3) . .
C155 C154 C160 59.6(13) . .
C159 C154 C153 58(2) . .
C155 C154 C153 119.8(15) . .
C160 C154 C153 87.7(17) . .
C153 C152 C158 113(2) . .
C153 C152 C151 105(2) . .
C158 C152 C151 44.9(16) . .
C153 C152 C160 72.8(15) . .
C158 C152 C160 45.4(14) . .
C151 C152 C160 74.6(11) . .
C159 C153 C152 128(2) . .
C159 C153 C154 42.2(13) . .
C152 C153 C154 110.0(19) . .
C159 C153 C157 51.7(14) . .
C152 C153 C157 83.9(17) . .
C154 C153 C157 76.8(16) . .
C156 C155 C154 117.5(18) . .
C156 C155 C160 70.1(18) . .
C154 C155 C160 63.0(15) . .
C156 C155 C159 111.9(16) . .
C154 C155 C159 28.2(15) . .
C160 C155 C159 83.1(18) . .
C158 C156 C151 53(2) . .
C158 C156 C155 109(3) . .
C151 C156 C155 103(2) . .
C158 C156 C160 60(2) . .
C151 C156 C160 92.4(17) . .
C155 C156 C160 55.6(14) . .
C159 C157 C151 109.4(16) . .
C159 C157 C153 46.9(14) . .
C151 C157 C153 79.3(13) . .
C156 C158 C151 75(3) . .
C156 C158 C152 131(2) . .
C151 C158 C152 67.6(19) . .
C156 C158 C160 78(2) . .
C151 C158 C160 115(3) . .
C152 C158 C160 89(2) . .
C154 C159 C153 80(2) . .
C154 C159 C157 114(3) . .
C153 C159 C157 81(2) . .
C154 C159 C155 39.5(18) . .
C153 C159 C155 96.0(19) . .
C157 C159 C155 80.7(15) . .
C155 C160 C154 57.3(17) . .
C155 C160 C158 91.1(18) . .
C154 C160 C158 112.8(15) . .
C155 C160 C156 54.3(15) . .
C154 C160 C156 100.8(15) . .
C158 C160 C156 41.5(14) . .
C155 C160 C152 102.7(14) . .
C154 C160 C152 82.2(12) . .
C158 C160 C152 45.8(14) . .
C156 C160 C152 78.3(14) . .

loop_
_geom_bond_atom_site_label_1
_geom_bond_atom_site_label_2
_geom_bond_distance
_geom_bond_site_symmetry_2
Ni1 N11A 2.090(2) .
Ni1 N11A 2.091(2) 2_565
Ni1 N21B 2.099(3) .
Ni1 O3A 2.1037(18) .
Ni1 O3A 2.1038(18) 2_565
Ni1 N11B 2.113(3) .
N1A O1A 1.232(3) .
N1A O2A 1.234(3) .
N1A O3A 1.271(3) .
C101 C102 1.392(6) .
C101 C102 1.392(6) 4_556
C102 C103 1.357(7) .
C103 C104 1.356(6) .
C104 C103 1.356(6) 4_556
C111 C112 1.352(7) 4_565
C111 C112 1.352(7) .
C112 C113 1.355(8) .
C113 C114 1.410(7) .
C114 C113 1.410(7) 4_565
C121 C122 1.445(6) 4
C121 C122 1.445(6) .
C122 C123 1.340(7) .
C123 C124 1.322(6) .
C124 C123 1.322(6) 4
C131 C132 1.3900 .
C131 C136 1.3900 .
C132 C133 1.3900 .
C133 C134 1.3900 .
C134 C135 1.3900 .
C135 C136 1.3900 .
C141 C142 1.392(5) 4_566
C141 C142 1.393(5) .
C142 C143 1.372(5) .
C143 C144 1.381(4) .
C144 C143 1.381(4) 4_566
N11A C11A 1.343(3) .
N11A C15A 1.348(3) .
C11A C12A 1.382(4) .
C12A C13A 1.394(4) .
C13A C14A 1.393(4) .
C13A C21A 1.484(4) .
C14A C15A 1.375(4) .
C21A C22A 1.344(5) .
C21A C26A 1.368(4) .
C22A C23A 1.392(5) .
C23A C24A 1.356(6) .
C24A C25A 1.351(5) .
C24A C24A 1.490(6) 5_566
C25A C26A 1.385(4) .
N11B C11B 1.341(3) .
N11B C11B 1.341(3) 2_565
C11B C12B 1.383(3) .
C12B C13B 1.389(3) .
C13B C12B 1.389(3) 2_565
C13B C23B 1.487(4) 1_556
N21B C21B 1.342(3) .
N21B C21B 1.342(3) 2_565
C21B C22B 1.387(3) .
C22B C23B 1.389(3) .
C23B C22B 1.389(3) 2_565
C23B C13B 1.487(4) 1_554
C151 C158 1.11(3) .
C151 C156 1.36(3) .
C151 C152 1.46(3) .
C151 C157 1.72(3) .
C154 C159 1.04(2) .
C154 C155 1.39(3) .
C154 C160 1.48(3) .
C154 C153 1.52(3) .
C152 C153 1.34(3) .
C152 C158 1.46(3) .
C152 C160 2.03(3) .
C153 C159 1.30(3) .
C153 C157 1.76(3) .
C155 C156 1.41(3) .
C155 C160 1.43(3) .
C155 C159 2.03(4) .
C156 C158 1.10(3) .
C156 C160 1.63(3) .
C157 C159 1.40(3) .
C158 C160 1.45(4) .
